data_7117508
loop_
_publ_author_name
'R. N. Prasad Tulichala'
'K. C. Kumara Swamy'

_publ_section_title
;
 Palladium-catalysed decarboxylative nitrile insertion via C-H activation
 or self-coupling of indole-2-carboxylic acids: a new route to
 indolocarbolines and triindoles
;
_journal_name_full Chem.Commun.
_journal_page_first 12008
_journal_paper_doi 10.1039/C5cc03160e
_journal_volume 51
_journal_year 2015
_chemical_formula_sum 'C20 H17 N3 O0'
_chemical_formula_weight 299.37
_chemical_name_systematic
; 
 ? 
;
_space_group_IT_number 14
_symmetry_cell_setting monoclinic
_symmetry_space_group_name_Hall '-P 2ybc'
_symmetry_space_group_name_H-M 'P 1 21/c 1'
_atom_sites_solution_hydrogens geom
_atom_sites_solution_primary direct
_atom_sites_solution_secondary difmap
_audit_creation_method SHELXL-97
_audit_update_record
;
2014-10-16 deposited with the CCDC.
2015-06-16 downloaded from the CCDC.
;
_cell_angle_alpha 90.00
_cell_angle_beta 105.328(4)
_cell_angle_gamma 90.00
_cell_formula_units_Z 4
_cell_length_a 17.0546(9)
_cell_length_b 5.5978(2)
_cell_length_c 16.1901(6)
_cell_measurement_reflns_used 1415
_cell_measurement_temperature 298(2)
_cell_measurement_theta_max 71.4776
_cell_measurement_theta_min 2.6842
_cell_volume 1490.66(11)
_computing_cell_refinement
;
CrysAlisPro, Agilent Technologies,
Version 1.171.35.19 (release 27-10-2011 CrysAlis171 .NET)
(compiled Oct 27 2011,15:02:11)
;
_computing_data_collection
;
CrysAlisPro, Agilent Technologies,
Version 1.171.35.19 (release 27-10-2011 CrysAlis171 .NET)
(compiled Oct 27 2011,15:02:11)
;
_computing_data_reduction
;
CrysAlisPro, Agilent Technologies,
Version 1.171.35.19 (release 27-10-2011 CrysAlis171 .NET)
(compiled Oct 27 2011,15:02:11)
;
_computing_structure_refinement 'SHELXL-97 (Sheldrick, 1997)'
_computing_structure_solution 'SHELXS-97 (Sheldrick, 1990)'
_diffrn_ambient_temperature 298(2)
_diffrn_measured_fraction_theta_full 0.980
_diffrn_measured_fraction_theta_max 0.980
_diffrn_measurement_device_type 'Xcalibur, Eos, Gemini'
_diffrn_measurement_method '\w scans'
_diffrn_radiation_monochromator graphite
_diffrn_radiation_source 'fine-focus sealed tube'
_diffrn_radiation_type CuK\a
_diffrn_radiation_wavelength 1.54184
_diffrn_reflns_av_R_equivalents 0.0239
_diffrn_reflns_av_sigmaI/netI 0.0503
_diffrn_reflns_limit_h_max 18
_diffrn_reflns_limit_h_min -20
_diffrn_reflns_limit_k_max 6
_diffrn_reflns_limit_k_min -4
_diffrn_reflns_limit_l_max 19
_diffrn_reflns_limit_l_min -17
_diffrn_reflns_number 4593
_diffrn_reflns_theta_full 71.62
_diffrn_reflns_theta_max 71.62
_diffrn_reflns_theta_min 2.69
_exptl_absorpt_coefficient_mu 0.625
_exptl_absorpt_correction_T_max 1.00000
_exptl_absorpt_correction_T_min 0.89313
_exptl_absorpt_correction_type multi-scan
_exptl_absorpt_process_details
;
CrysAlisPro, Agilent Technologies,
Version 1.171.35.19 (release 27-10-2011 CrysAlis171 .NET)
(compiled Oct 27 2011,15:02:11)
Empirical absorption correction using spherical harmonics,
 implemented in SCALE3 ABSPACK scaling algorithm.
;
_exptl_crystal_colour colorless
_exptl_crystal_density_diffrn 1.334
_exptl_crystal_density_method 'not measured'
_exptl_crystal_description needle
_exptl_crystal_F_000 632
_exptl_crystal_size_max 0.36
_exptl_crystal_size_mid 0.24
_exptl_crystal_size_min 0.12
_refine_diff_density_max 0.216
_refine_diff_density_min -0.277
_refine_diff_density_rms 0.048
_refine_ls_extinction_coef 0.0011(4)
_refine_ls_extinction_expression Fc^*^=kFc[1+0.001xFc^2^\l^3^/sin(2\q)]^-1/4^
_refine_ls_extinction_method SHELXL
_refine_ls_goodness_of_fit_ref 1.070
_refine_ls_hydrogen_treatment mixed
_refine_ls_matrix_type full
_refine_ls_number_parameters 212
_refine_ls_number_reflns 2844
_refine_ls_number_restraints 0
_refine_ls_restrained_S_all 1.070
_refine_ls_R_factor_all 0.0927
_refine_ls_R_factor_gt 0.0583
_refine_ls_shift/su_max 0.000
_refine_ls_shift/su_mean 0.000
_refine_ls_structure_factor_coef Fsqd
_refine_ls_weighting_details 'calc w=1/[\s^2^(Fo^2^)+(0.0833P)^2^+0.2273P] where P=(Fo^2^+2Fc^2^)/3'
_refine_ls_weighting_scheme calc
_refine_ls_wR_factor_gt 0.1492
_refine_ls_wR_factor_ref 0.1897
_reflns_number_gt 1816
_reflns_number_total 2844
_reflns_threshold_expression >2sigma(I)
_cod_data_source_file c5cc03160e2-1.cif
_cod_data_source_block Compound-9
_cod_database_code 7117508

loop_
_symmetry_equiv_pos_as_xyz
'x, y, z'
'-x, y+1/2, -z+1/2'
'-x, -y, -z'
'x, -y-1/2, z-1/2'

loop_
_atom_site_label
_atom_site_type_symbol
_atom_site_fract_x
_atom_site_fract_y
_atom_site_fract_z
_atom_site_U_iso_or_equiv
_atom_site_adp_type
_atom_site_occupancy
_atom_site_symmetry_multiplicity
_atom_site_calc_flag
_atom_site_refinement_flags
_atom_site_disorder_assembly
_atom_site_disorder_group
N3 N 0.25910(14) 0.3572(4) 0.17562(13) 0.0495(6) Uani 1 1 d . . .
N2 N 0.28093(14) -0.0025(5) 0.40642(13) 0.0533(6) Uani 1 1 d . . .
C1 C 0.13753(17) -0.1114(5) 0.20187(15) 0.0450(6) Uani 1 1 d . . .
N1 N 0.17358(15) -0.2624(4) 0.33752(13) 0.0508(6) Uani 1 1 d . . .
C6 C 0.12145(17) -0.2903(5) 0.25706(16) 0.0495(7) Uani 1 1 d . . .
C10 C 0.31473(17) 0.3039(5) 0.31791(16) 0.0497(7) Uani 1 1 d . . .
C8 C 0.20455(16) 0.0299(5) 0.25323(15) 0.0454(6) Uani 1 1 d . . .
C13 C 0.31968(17) 0.5290(5) 0.20168(17) 0.0504(7) Uani 1 1 d . . .
C2 C 0.08820(18) -0.1058(5) 0.11842(16) 0.0544(7) Uani 1 1 d . . .
H9 H 0.0959 0.0119 0.0808 0.065 Uiso 1 1 calc R . .
C7 C 0.22351(17) -0.0689(5) 0.33648(15) 0.0477(7) Uani 1 1 d . . .
C12 C 0.35488(17) 0.5050(5) 0.28988(17) 0.0506(7) Uani 1 1 d . . .
C9 C 0.25459(17) 0.2224(5) 0.24512(15) 0.0455(6) Uani 1 1 d . . .
C20 C 0.2123(2) 0.3253(6) 0.08776(16) 0.0659(9) Uani 1 1 d . . .
H13A H 0.1582 0.3850 0.0810 0.099 Uiso 1 1 calc R . .
H13B H 0.2099 0.1585 0.0735 0.099 Uiso 1 1 calc R . .
H13C H 0.2377 0.4111 0.0505 0.099 Uiso 1 1 calc R . .
C11 C 0.32617(18) 0.1859(6) 0.39645(16) 0.0543(7) Uani 1 1 d . . .
C5 C 0.06142(18) -0.4606(6) 0.23003(18) 0.0579(8) Uani 1 1 d . . .
H15 H 0.0528 -0.5778 0.2674 0.069 Uiso 1 1 calc R . .
C18 C 0.1757(2) -0.4087(6) 0.41194(17) 0.0636(9) Uani 1 1 d . . .
H16A H 0.1308 -0.3673 0.4345 0.095 Uiso 1 1 calc R . .
H16B H 0.2258 -0.3816 0.4548 0.095 Uiso 1 1 calc R . .
H16C H 0.1718 -0.5742 0.3958 0.095 Uiso 1 1 calc R . .
C4 C 0.01482(19) -0.4527(6) 0.14671(19) 0.0618(8) Uani 1 1 d . . .
H17 H -0.0256 -0.5664 0.1271 0.074 Uiso 1 1 calc R . .
C3 C 0.0279(2) -0.2746(6) 0.09133(18) 0.0637(9) Uani 1 1 d . . .
H18 H -0.0046 -0.2698 0.0353 0.076 Uiso 1 1 calc R . .
C16 C 0.4393(2) 0.8412(6) 0.2806(2) 0.0686(9) Uani 1 1 d . . .
H19 H 0.4797 0.9490 0.3068 0.082 Uiso 1 1 calc R . .
C17 C 0.41597(19) 0.6659(6) 0.3295(2) 0.0617(8) Uani 1 1 d . . .
H20 H 0.4406 0.6552 0.3879 0.074 Uiso 1 1 calc R . .
C19 C 0.3923(2) 0.2602(7) 0.47382(18) 0.0781(11) Uani 1 1 d . . .
H21A H 0.3830 0.4217 0.4888 0.117 Uiso 1 1 calc R . .
H21B H 0.4440 0.2501 0.4610 0.117 Uiso 1 1 calc R . .
H21C H 0.3920 0.1563 0.5209 0.117 Uiso 1 1 calc R . .
C14 C 0.34312(19) 0.7053(6) 0.1525(2) 0.0615(8) Uani 1 1 d . . .
H22 H 0.3189 0.7187 0.0941 0.074 Uiso 1 1 calc R . .
C15 C 0.4036(2) 0.8589(6) 0.1939(2) 0.0674(9) Uani 1 1 d . . .
H23 H 0.4209 0.9778 0.1627 0.081 Uiso 1 1 calc R . .

loop_
_atom_site_aniso_label
_atom_site_aniso_U_11
_atom_site_aniso_U_22
_atom_site_aniso_U_33
_atom_site_aniso_U_23
_atom_site_aniso_U_13
_atom_site_aniso_U_12
N3 0.0551(14) 0.0554(14) 0.0374(11) 0.0000(10) 0.0112(9) -0.0015(11)
N2 0.0553(15) 0.0695(16) 0.0329(10) 0.0013(11) 0.0078(9) 0.0077(13)
C1 0.0544(16) 0.0437(14) 0.0376(12) 0.0009(11) 0.0134(11) 0.0041(12)
N1 0.0605(15) 0.0538(14) 0.0370(11) 0.0063(10) 0.0108(10) 0.0025(12)
C6 0.0544(17) 0.0518(16) 0.0442(14) -0.0002(12) 0.0159(12) 0.0078(13)
C10 0.0508(17) 0.0572(17) 0.0400(13) -0.0049(12) 0.0103(11) 0.0040(13)
C8 0.0512(16) 0.0511(16) 0.0333(12) -0.0016(11) 0.0103(10) 0.0063(13)
C13 0.0526(17) 0.0498(16) 0.0505(15) -0.0040(12) 0.0164(12) 0.0033(13)
C2 0.0647(19) 0.0548(17) 0.0414(14) 0.0015(12) 0.0103(12) -0.0046(14)
C7 0.0509(16) 0.0561(16) 0.0367(12) 0.0001(12) 0.0128(11) 0.0072(13)
C12 0.0491(16) 0.0524(16) 0.0502(15) -0.0069(13) 0.0131(12) 0.0041(13)
C9 0.0510(16) 0.0507(15) 0.0350(12) -0.0021(11) 0.0116(11) 0.0057(13)
C20 0.081(2) 0.075(2) 0.0387(14) 0.0069(14) 0.0102(14) -0.0190(18)
C11 0.0530(18) 0.0684(19) 0.0399(14) -0.0054(13) 0.0096(12) 0.0046(15)
C5 0.066(2) 0.0529(17) 0.0569(17) -0.0004(13) 0.0199(14) -0.0026(15)
C18 0.079(2) 0.066(2) 0.0481(15) 0.0163(14) 0.0216(15) 0.0092(17)
C4 0.064(2) 0.0587(19) 0.0597(17) -0.0092(15) 0.0107(14) -0.0105(16)
C3 0.066(2) 0.072(2) 0.0473(15) -0.0056(15) 0.0061(14) -0.0090(17)
C16 0.057(2) 0.059(2) 0.091(2) -0.0132(18) 0.0214(17) -0.0083(16)
C17 0.0558(19) 0.066(2) 0.0627(18) -0.0143(15) 0.0137(14) -0.0028(16)
C19 0.076(2) 0.102(3) 0.0451(16) -0.0023(17) -0.0042(15) -0.010(2)
C14 0.060(2) 0.0623(19) 0.0640(18) 0.0066(15) 0.0197(15) 0.0002(16)
C15 0.064(2) 0.061(2) 0.080(2) 0.0067(17) 0.0233(17) -0.0032(17)

loop_
_atom_type_symbol
_atom_type_description
_atom_type_scat_dispersion_real
_atom_type_scat_dispersion_imag
_atom_type_scat_source
C C 0.0181 0.0091 'International Tables Vol C Tables 4.2.6.8 and 6.1.1.4'
H H 0.0000 0.0000 'International Tables Vol C Tables 4.2.6.8 and 6.1.1.4'
N N 0.0311 0.0180 'International Tables Vol C Tables 4.2.6.8 and 6.1.1.4'
O O 0.0492 0.0322 'International Tables Vol C Tables 4.2.6.8 and 6.1.1.4'

loop_
_geom_angle_atom_site_label_1
_geom_angle_atom_site_label_2
_geom_angle_atom_site_label_3
_geom_angle
_geom_angle_site_symmetry_1
_geom_angle_site_symmetry_3
C9 N3 C13 109.2(2) . .
C9 N3 C20 127.0(2) . .
C13 N3 C20 123.8(2) . .
C7 N2 C11 115.6(2) . .
C2 C1 C6 117.4(3) . .
C2 C1 C8 136.4(3) . .
C6 C1 C8 106.1(2) . .
C6 N1 C7 108.9(2) . .
C6 N1 C18 126.1(3) . .
C7 N1 C18 125.0(2) . .
N1 C6 C5 128.0(3) . .
N1 C6 C1 109.4(2) . .
C5 C6 C1 122.6(2) . .
C11 C10 C9 120.0(3) . .
C11 C10 C12 133.3(3) . .
C9 C10 C12 106.7(2) . .
C9 C8 C7 113.5(2) . .
C9 C8 C1 140.3(2) . .
C7 C8 C1 106.2(2) . .
C14 C13 N3 128.2(3) . .
C14 C13 C12 122.7(3) . .
N3 C13 C12 109.0(2) . .
C3 C2 C1 120.1(3) . .
C3 C2 H9 119.9 . .
C1 C2 H9 119.9 . .
N2 C7 N1 121.5(2) . .
N2 C7 C8 129.0(3) . .
N1 C7 C8 109.4(2) . .
C17 C12 C13 118.2(3) . .
C17 C12 C10 135.4(3) . .
C13 C12 C10 106.4(2) . .
N3 C9 C8 131.8(2) . .
N3 C9 C10 108.6(2) . .
C8 C9 C10 119.6(2) . .
N3 C20 H13A 109.5 . .
N3 C20 H13B 109.5 . .
H13A C20 H13B 109.5 . .
N3 C20 H13C 109.5 . .
H13A C20 H13C 109.5 . .
H13B C20 H13C 109.5 . .
N2 C11 C10 122.2(3) . .
N2 C11 C19 116.4(3) . .
C10 C11 C19 121.3(3) . .
C4 C5 C6 118.5(3) . .
C4 C5 H15 120.8 . .
C6 C5 H15 120.8 . .
N1 C18 H16A 109.5 . .
N1 C18 H16B 109.5 . .
H16A C18 H16B 109.5 . .
N1 C18 H16C 109.5 . .
H16A C18 H16C 109.5 . .
H16B C18 H16C 109.5 . .
C5 C4 C3 120.3(3) . .
C5 C4 H17 119.9 . .
C3 C4 H17 119.9 . .
C2 C3 C4 121.1(3) . .
C2 C3 H18 119.5 . .
C4 C3 H18 119.5 . .
C15 C16 C17 121.2(3) . .
C15 C16 H19 119.4 . .
C17 C16 H19 119.4 . .
C16 C17 C12 119.1(3) . .
C16 C17 H20 120.4 . .
C12 C17 H20 120.4 . .
C11 C19 H21A 109.5 . .
C11 C19 H21B 109.5 . .
H21A C19 H21B 109.5 . .
C11 C19 H21C 109.5 . .
H21A C19 H21C 109.5 . .
H21B C19 H21C 109.5 . .
C15 C14 C13 117.2(3) . .
C15 C14 H22 121.4 . .
C13 C14 H22 121.4 . .
C14 C15 C16 121.6(3) . .
C14 C15 H23 119.2 . .
C16 C15 H23 119.2 . .

loop_
_geom_bond_atom_site_label_1
_geom_bond_atom_site_label_2
_geom_bond_distance
_geom_bond_site_symmetry_2
N3 C9 1.374(3) .
N3 C13 1.393(3) .
N3 C20 1.446(3) .
N2 C7 1.339(3) .
N2 C11 1.341(4) .
C1 C2 1.391(3) .
C1 C6 1.416(4) .
C1 C8 1.456(4) .
N1 C6 1.378(3) .
N1 C7 1.381(4) .
N1 C18 1.450(3) .
C6 C5 1.382(4) .
C10 C11 1.400(4) .
C10 C9 1.418(3) .
C10 C12 1.452(4) .
C8 C9 1.402(4) .
C8 C7 1.413(3) .
C13 C14 1.391(4) .
C13 C12 1.401(4) .
C2 C3 1.381(4) .
C2 H9 0.9300 .
C12 C17 1.398(4) .
C20 H13A 0.9600 .
C20 H13B 0.9600 .
C20 H13C 0.9600 .
C11 C19 1.506(4) .
C5 C4 1.374(4) .
C5 H15 0.9300 .
C18 H16A 0.9600 .
C18 H16B 0.9600 .
C18 H16C 0.9600 .
C4 C3 1.397(4) .
C4 H17 0.9300 .
C3 H18 0.9300 .
C16 C15 1.378(4) .
C16 C17 1.383(5) .
C16 H19 0.9300 .
C17 H20 0.9300 .
C19 H21A 0.9600 .
C19 H21B 0.9600 .
C19 H21C 0.9600 .
C14 C15 1.373(4) .
C14 H22 0.9300 .
C15 H23 0.9300 .
